data_7033574
loop_
_publ_author_name
'Pankhurst, James R.'
'Cadenbach, Thomas'
'Betz, Daniel'
'Finn, Colin'
'Love, Jason B.'

_publ_section_title
;
 Towards dipyrrins: oxidation and metalation of acyclic and macrocyclic
 Schiff-base dipyrromethanes.
;
_journal_issue 5
_journal_name_full 'Dalton transactions (Cambridge, England : 2003)'
_journal_page_first 2066
_journal_page_last 2070
_journal_paper_doi 10.1039/c4dt03592e
_journal_volume 44
_journal_year 2015
_chemical_formula_moiety 'C58 H48 Cu2 N8'
_chemical_formula_sum 'C58 H48 Cl0 Cu2 N8'
_chemical_formula_weight 984.12
_chemical_name_systematic
;
 ?
;
_space_group_crystal_system monoclinic
_space_group_IT_number 15
_space_group_name_Hall '-C 2yc'
_space_group_name_H-M_alt 'C 1 2/c 1'
_symmetry_space_group_name_Hall '-C 2yc'
_symmetry_space_group_name_H-M 'C 1 2/c 1'
_atom_sites_solution_hydrogens geom
_audit_creation_method SHELXL-2014
_audit_update_record
;
2014-12-11 deposited with the CCDC.
2014-12-17 downloaded from the CCDC.
;
_cell_angle_alpha 90
_cell_angle_beta 103.654(5)
_cell_angle_gamma 90
_cell_formula_units_Z 4
_cell_length_a 12.3900(7)
_cell_length_b 24.4018(14)
_cell_length_c 19.8715(10)
_cell_measurement_reflns_used 1658
_cell_measurement_temperature 170(2)
_cell_measurement_theta_max 20.7642
_cell_measurement_theta_min 3.0162
_cell_volume 5838.1(6)
_computing_cell_refinement
;
CrysAlisPro, Agilent Technologies,
Version 1.171.35.19 (release 27-10-2011 CrysAlis171 .NET)
(compiled Oct 27 2011,15:02:11)
;
_computing_data_collection
;
CrysAlisPro, Agilent Technologies,
Version 1.171.35.19 (release 27-10-2011 CrysAlis171 .NET)
(compiled Oct 27 2011,15:02:11)
;
_computing_data_reduction
;
CrysAlisPro, Agilent Technologies,
Version 1.171.35.19 (release 27-10-2011 CrysAlis171 .NET)
(compiled Oct 27 2011,15:02:11)
;
_computing_molecular_graphics
;
Mercury: visualization and analysis of crystal structures, C. F. Macrae,
P. R. Edgington, P. McCabe, E. Pidcock, G. P. Shields, R. Taylor,
M. Towler and J. van de Streek, J. Appl. Cryst., 39, 453-457, 2006.
;
_computing_publication_material 'SHELX (Sheldrick, SHELX-2014)'
_computing_structure_refinement 'SHELXL (Sheldrick, SHELX-2014)'
_computing_structure_solution 'SHELXS (Sheldrick, SHELX-2014)'
_diffrn_ambient_temperature 170(2)
_diffrn_detector_area_resol_mean 16.1042
_diffrn_measured_fraction_theta_full 0.578
_diffrn_measured_fraction_theta_max 0.997
_diffrn_measurement_device_type 'Xcalibur, Eos'
_diffrn_measurement_method '\w scans'
_diffrn_radiation_monochromator graphite
_diffrn_radiation_source 'fine-focus sealed tube'
_diffrn_radiation_type MoK\a
_diffrn_radiation_wavelength 0.71073
_diffrn_reflns_av_R_equivalents 0.1107
_diffrn_reflns_av_unetI/netI 0.0928
_diffrn_reflns_Laue_measured_fraction_full 0.578
_diffrn_reflns_Laue_measured_fraction_max 0.997
_diffrn_reflns_limit_h_max 12
_diffrn_reflns_limit_h_min -12
_diffrn_reflns_limit_k_max 24
_diffrn_reflns_limit_k_min -24
_diffrn_reflns_limit_l_max 19
_diffrn_reflns_limit_l_min -19
_diffrn_reflns_number 16353
_diffrn_reflns_point_group_measured_fraction_full 0.578
_diffrn_reflns_point_group_measured_fraction_max 0.997
_diffrn_reflns_theta_full 25.242
_diffrn_reflns_theta_max 20.808
_diffrn_reflns_theta_min 3.022
_exptl_absorpt_coefficient_mu 0.768
_exptl_absorpt_correction_T_max 1.00000
_exptl_absorpt_correction_T_min 0.89271
_exptl_absorpt_correction_type multi-scan
_exptl_absorpt_process_details
;
CrysAlisPro, Agilent Technologies,
Version 1.171.35.19 (release 27-10-2011 CrysAlis171 .NET)
(compiled Oct 27 2011,15:02:11)
Empirical absorption correction using spherical harmonics,
 implemented in SCALE3 ABSPACK scaling algorithm.
;
_exptl_crystal_colour brown
_exptl_crystal_density_diffrn 1.120
_exptl_crystal_density_method 'not measured'
_exptl_crystal_description block
_exptl_crystal_F_000 2040
_exptl_crystal_size_max 0.1258
_exptl_crystal_size_mid 0.0689
_exptl_crystal_size_min 0.0366
_refine_diff_density_max 0.487
_refine_diff_density_min -0.414
_refine_diff_density_rms 0.086
_refine_ls_extinction_method none
_refine_ls_goodness_of_fit_ref 1.043
_refine_ls_hydrogen_treatment constr
_refine_ls_matrix_type full
_refine_ls_number_parameters 309
_refine_ls_number_reflns 3057
_refine_ls_number_restraints 0
_refine_ls_restrained_S_all 1.043
_refine_ls_R_factor_all 0.1077
_refine_ls_R_factor_gt 0.0625
_refine_ls_shift/su_max 0.000
_refine_ls_shift/su_mean 0.000
_refine_ls_structure_factor_coef Fsqd
_refine_ls_weighting_details 'w=1/[\s^2^(Fo^2^)+(0.0992P)^2^] where P=(Fo^2^+2Fc^2^)/3'
_refine_ls_weighting_scheme calc
_refine_ls_wR_factor_gt 0.1587
_refine_ls_wR_factor_ref 0.1792
_reflns_Friedel_coverage 0.000
_reflns_number_gt 2009
_reflns_number_total 3057
_reflns_threshold_expression 'I > 2\s(I)'
_cod_data_source_file c4dt03592e2.cif
_cod_data_source_block Cu2L5
_cod_depositor_comments 'Adding full bibliography for 7033567--7033574.cif.'
_cod_database_code 7033574
_shelx_space_group_comment
;
The symmetry employed for this shelxl refinement is uniquely defined
by the following loop, which should always be used as a source of
symmetry information in preference to the above space-group names.
They are only intended as comments.
;
_shelxl_version_number 2014-3

loop_
_space_group_symop_operation_xyz
'x, y, z'
'-x, y, -z+1/2'
'x+1/2, y+1/2, z'
'-x+1/2, y+1/2, -z+1/2'
'-x, -y, -z'
'x, -y, z-1/2'
'-x+1/2, -y+1/2, -z'
'x+1/2, -y+1/2, z-1/2'

loop_
_atom_site_label
_atom_site_type_symbol
_atom_site_fract_x
_atom_site_fract_y
_atom_site_fract_z
_atom_site_U_iso_or_equiv
_atom_site_adp_type
_atom_site_occupancy
_atom_site_site_symmetry_order
_atom_site_calc_flag
_atom_site_refinement_flags_posn
_atom_site_refinement_flags_adp
C1 C 0.3238(7) 0.4271(4) 0.1269(4) 0.035(2) Uani 1 1 d . .
H1 H 0.2532 0.4420 0.1274 0.042 Uiso 1 1 calc R U
C2 C 0.3364(7) 0.3711(3) 0.1193(4) 0.032(2) Uani 1 1 d . .
C3 C 0.2677(7) 0.3261(4) 0.1007(4) 0.040(2) Uani 1 1 d . .
H3 H 0.1897 0.3250 0.0965 0.049 Uiso 1 1 calc R U
C4 C 0.3341(8) 0.2826(4) 0.0894(4) 0.043(2) Uani 1 1 d . .
H4 H 0.3096 0.2466 0.0757 0.051 Uiso 1 1 calc R U
C5 C 0.4448(7) 0.3020(3) 0.1020(4) 0.031(2) Uani 1 1 d . .
C6 C 0.5474(7) 0.2708(3) 0.0976(4) 0.032(2) Uani 1 1 d . .
C7 C 0.5233(7) 0.2302(3) 0.0372(4) 0.042(2) Uani 1 1 d . .
H7A H 0.5917 0.2092 0.0375 0.050 Uiso 1 1 calc R U
H7B H 0.4660 0.2040 0.0440 0.050 Uiso 1 1 calc R U
C8 C 0.4836(7) 0.2575(3) -0.0332(4) 0.044(2) Uani 1 1 d . .
H8A H 0.4694 0.2294 -0.0695 0.066 Uiso 1 1 calc R U
H8B H 0.5409 0.2827 -0.0411 0.066 Uiso 1 1 calc R U
H8C H 0.4151 0.2778 -0.0343 0.066 Uiso 1 1 calc R U
C9 C 0.5878(8) 0.2364(4) 0.1654(4) 0.055(3) Uani 1 1 d . .
H9A H 0.5240 0.2151 0.1733 0.066 Uiso 1 1 calc R U
H9B H 0.6442 0.2099 0.1578 0.066 Uiso 1 1 calc R U
C10 C 0.6369(8) 0.2688(4) 0.2306(4) 0.068(3) Uani 1 1 d . .
H10A H 0.7062 0.2862 0.2262 0.102 Uiso 1 1 calc R U
H10B H 0.6523 0.2440 0.2705 0.102 Uiso 1 1 calc R U
H10C H 0.5841 0.2970 0.2371 0.102 Uiso 1 1 calc R U
C11 C 0.6430(6) 0.3076(4) 0.0906(4) 0.032(2) Uani 1 1 d . .
C12 C 0.7447(7) 0.2930(4) 0.0742(4) 0.041(2) Uani 1 1 d . .
H12 H 0.7657 0.2574 0.0626 0.049 Uiso 1 1 calc R U
C13 C 0.8069(7) 0.3398(4) 0.0782(4) 0.047(2) Uani 1 1 d . .
H13 H 0.8792 0.3424 0.0699 0.056 Uiso 1 1 calc R U
C14 C 0.7458(7) 0.3831(4) 0.0964(4) 0.034(2) Uani 1 1 d . .
C15 C 0.7556(7) 0.4393(4) 0.1090(4) 0.037(2) Uani 1 1 d . .
H15 H 0.8210 0.4580 0.1048 0.044 Uiso 1 1 calc R U
C16 C 0.6842(6) 0.5247(3) 0.1323(4) 0.031(2) Uani 1 1 d . .
C17 C 0.6672(6) 0.5496(3) 0.1939(4) 0.030(2) Uani 1 1 d . .
C18 C 0.6744(6) 0.6086(3) 0.1985(4) 0.033(2) Uani 1 1 d . .
C19 C 0.6972(7) 0.6395(4) 0.1420(4) 0.043(2) Uani 1 1 d . .
H19 H 0.7024 0.6783 0.1449 0.052 Uiso 1 1 calc R U
C20 C 0.7115(7) 0.6132(4) 0.0839(5) 0.046(2) Uani 1 1 d . .
H20 H 0.7269 0.6338 0.0467 0.055 Uiso 1 1 calc R U
C21 C 0.7034(7) 0.5554(4) 0.0791(4) 0.041(2) Uani 1 1 d . .
H21 H 0.7115 0.5377 0.0379 0.049 Uiso 1 1 calc R U
C22 C 0.6451(6) 0.5203(3) 0.2506(4) 0.032(2) Uani 1 1 d . .
H22 H 0.6414 0.4814 0.2486 0.038 Uiso 1 1 calc R U
C23 C 0.6605(6) 0.6348(3) 0.2595(4) 0.037(2) Uani 1 1 d . .
H23 H 0.6674 0.6735 0.2634 0.044 Uiso 1 1 calc R U
C24 C 0.6190(7) 0.6328(3) 0.3727(4) 0.039(2) Uani 1 1 d . .
H24 H 0.6242 0.6716 0.3750 0.047 Uiso 1 1 calc R U
C25 C 0.5944(7) 0.6039(4) 0.4260(4) 0.044(2) Uani 1 1 d . .
H25 H 0.5839 0.6228 0.4657 0.053 Uiso 1 1 calc R U
C26 C 0.4158(6) 0.5462(3) 0.0773(4) 0.034(2) Uani 1 1 d . .
H26 H 0.4352 0.5268 0.0404 0.041 Uiso 1 1 calc R U
C27 C 0.3979(6) 0.5180(3) 0.1336(4) 0.028(2) Uani 1 1 d . .
C28 C 0.6284(6) 0.5470(3) 0.3095(4) 0.029(2) Uani 1 1 d . .
C29 C 0.6369(6) 0.6045(3) 0.3138(4) 0.030(2) Uani 1 1 d . .
N1 N 0.4117(5) 0.4595(3) 0.1332(3) 0.0279(17) Uani 1 1 d . .
N2 N 0.4439(5) 0.3558(3) 0.1196(3) 0.0309(17) Uani 1 1 d . .
N3 N 0.6465(5) 0.3618(3) 0.1049(3) 0.0300(17) Uani 1 1 d . .
N4 N 0.6755(5) 0.4665(3) 0.1265(3) 0.0333(18) Uani 1 1 d . .
Cu1 Cu 0.54590(8) 0.41494(4) 0.12517(5) 0.0304(4) Uani 1 1 d . .

loop_
_atom_site_aniso_label
_atom_site_aniso_U_11
_atom_site_aniso_U_22
_atom_site_aniso_U_33
_atom_site_aniso_U_23
_atom_site_aniso_U_13
_atom_site_aniso_U_12
C1 0.033(6) 0.047(7) 0.028(5) -0.006(4) 0.013(4) -0.005(5)
C2 0.038(6) 0.018(6) 0.041(6) -0.004(4) 0.007(4) -0.007(5)
C3 0.040(6) 0.044(6) 0.041(6) -0.008(5) 0.019(4) 0.002(5)
C4 0.054(7) 0.035(6) 0.043(6) -0.011(5) 0.018(5) -0.013(5)
C5 0.039(6) 0.039(6) 0.017(5) -0.002(4) 0.013(4) 0.003(5)
C6 0.053(6) 0.026(5) 0.020(5) -0.003(4) 0.015(4) -0.001(5)
C7 0.056(6) 0.028(5) 0.046(6) -0.002(5) 0.019(5) -0.005(4)
C8 0.065(7) 0.038(6) 0.030(5) -0.010(5) 0.016(5) -0.008(5)
C9 0.083(8) 0.046(6) 0.037(6) 0.009(5) 0.017(5) 0.012(5)
C10 0.081(8) 0.087(8) 0.036(6) 0.005(6) 0.013(5) 0.008(6)
C11 0.041(6) 0.038(6) 0.017(5) 0.002(4) 0.007(4) 0.012(5)
C12 0.049(6) 0.033(6) 0.041(6) -0.009(5) 0.011(5) 0.011(5)
C13 0.037(6) 0.061(7) 0.041(6) -0.011(5) 0.006(5) 0.011(6)
C14 0.042(6) 0.041(6) 0.021(5) -0.001(5) 0.009(4) 0.008(5)
C15 0.037(6) 0.048(6) 0.028(5) -0.010(5) 0.014(4) -0.011(5)
C16 0.037(5) 0.029(6) 0.030(6) -0.009(5) 0.015(4) -0.005(4)
C17 0.030(5) 0.026(5) 0.032(6) 0.004(5) 0.007(4) -0.012(4)
C18 0.035(6) 0.028(5) 0.033(6) 0.006(5) 0.004(4) -0.008(4)
C19 0.068(7) 0.031(6) 0.036(6) 0.002(5) 0.020(5) -0.014(5)
C20 0.066(7) 0.035(6) 0.040(6) -0.006(5) 0.020(5) -0.017(5)
C21 0.049(6) 0.053(7) 0.025(5) -0.001(5) 0.018(4) -0.006(5)
C22 0.043(6) 0.021(5) 0.033(5) 0.003(5) 0.011(4) -0.004(4)
C23 0.043(6) 0.030(5) 0.038(6) -0.012(5) 0.012(4) -0.007(4)
C24 0.064(7) 0.023(5) 0.030(5) -0.003(5) 0.008(5) -0.003(5)
C25 0.062(7) 0.046(6) 0.026(5) -0.006(5) 0.012(5) 0.000(5)
C26 0.044(6) 0.029(6) 0.031(6) -0.010(5) 0.012(4) -0.004(4)
C27 0.035(5) 0.024(5) 0.023(5) 0.006(5) 0.004(4) 0.005(4)
C28 0.044(6) 0.019(5) 0.026(5) -0.002(4) 0.010(4) -0.006(4)
C29 0.042(6) 0.031(6) 0.017(5) -0.003(4) 0.011(4) -0.002(4)
N1 0.040(5) 0.027(4) 0.020(4) -0.004(3) 0.012(3) 0.004(4)
N2 0.039(5) 0.021(4) 0.035(4) 0.000(3) 0.014(3) 0.000(3)
N3 0.036(5) 0.031(5) 0.027(4) -0.005(3) 0.016(3) -0.003(4)
N4 0.042(5) 0.037(5) 0.027(4) -0.009(4) 0.020(4) 0.001(4)
Cu1 0.0374(7) 0.0272(6) 0.0290(6) -0.0032(5) 0.0125(4) -0.0003(5)

loop_
_atom_type_symbol
_atom_type_description
_atom_type_scat_dispersion_real
_atom_type_scat_dispersion_imag
_atom_type_scat_source
C C 0.0033 0.0016 'International Tables Vol C Tables 4.2.6.8 and 6.1.1.4'
H H 0.0000 0.0000 'International Tables Vol C Tables 4.2.6.8 and 6.1.1.4'
N N 0.0061 0.0033 'International Tables Vol C Tables 4.2.6.8 and 6.1.1.4'
Cu Cu 0.3201 1.2651 'International Tables Vol C Tables 4.2.6.8 and 6.1.1.4'
Cl Cl 0.1484 0.1585 'International Tables Vol C Tables 4.2.6.8 and 6.1.1.4'

loop_
_geom_angle_atom_site_label_1
_geom_angle_atom_site_label_2
_geom_angle_atom_site_label_3
_geom_angle
_geom_angle_site_symmetry_1
_geom_angle_site_symmetry_3
N1 C1 C2 119.0(7) . .
N1 C1 H1 120.5 . .
C2 C1 H1 120.5 . .
N2 C2 C1 113.5(7) . .
N2 C2 C3 108.5(7) . .
C1 C2 C3 137.0(8) . .
C2 C3 C4 107.3(7) . .
C2 C3 H3 126.3 . .
C4 C3 H3 126.3 . .
C3 C4 C5 107.6(7) . .
C3 C4 H4 126.2 . .
C5 C4 H4 126.2 . .
N2 C5 C4 107.6(7) . .
N2 C5 C6 124.3(7) . .
C4 C5 C6 128.1(8) . .
C5 C6 C11 113.1(6) . .
C5 C6 C7 111.3(7) . .
C11 C6 C7 108.8(6) . .
C5 C6 C9 109.0(6) . .
C11 C6 C9 107.3(7) . .
C7 C6 C9 107.1(6) . .
C8 C7 C6 113.6(7) . .
C8 C7 H7A 108.8 . .
C6 C7 H7A 108.8 . .
C8 C7 H7B 108.8 . .
C6 C7 H7B 108.8 . .
H7A C7 H7B 107.7 . .
C7 C8 H8A 109.5 . .
C7 C8 H8B 109.5 . .
H8A C8 H8B 109.5 . .
C7 C8 H8C 109.5 . .
H8A C8 H8C 109.5 . .
H8B C8 H8C 109.5 . .
C10 C9 C6 116.0(7) . .
C10 C9 H9A 108.3 . .
C6 C9 H9A 108.3 . .
C10 C9 H9B 108.3 . .
C6 C9 H9B 108.3 . .
H9A C9 H9B 107.4 . .
C9 C10 H10A 109.5 . .
C9 C10 H10B 109.5 . .
H10A C10 H10B 109.5 . .
C9 C10 H10C 109.5 . .
H10A C10 H10C 109.5 . .
H10B C10 H10C 109.5 . .
N3 C11 C12 108.0(7) . .
N3 C11 C6 123.2(7) . .
C12 C11 C6 128.6(8) . .
C13 C12 C11 107.1(8) . .
C13 C12 H12 126.5 . .
C11 C12 H12 126.5 . .
C12 C13 C14 108.3(8) . .
C12 C13 H13 125.9 . .
C14 C13 H13 125.9 . .
N3 C14 C15 113.0(7) . .
N3 C14 C13 107.5(8) . .
C15 C14 C13 139.5(9) . .
N4 C15 C14 120.5(8) . .
N4 C15 H15 119.8 . .
C14 C15 H15 119.8 . .
C21 C16 C17 121.4(8) . .
C21 C16 N4 120.6(7) . .
C17 C16 N4 118.0(7) . .
C22 C17 C16 124.3(7) . .
C22 C17 C18 118.3(7) . .
C16 C17 C18 117.4(7) . .
C23 C18 C19 121.2(7) . .
C23 C18 C17 119.1(7) . .
C19 C18 C17 119.6(8) . .
C20 C19 C18 120.1(8) . .
C20 C19 H19 119.9 . .
C18 C19 H19 119.9 . .
C19 C20 C21 120.3(8) . .
C19 C20 H20 119.9 . .
C21 C20 H20 119.9 . .
C16 C21 C20 121.2(8) . .
C16 C21 H21 119.4 . .
C20 C21 H21 119.4 . .
C28 C22 C17 121.7(7) . .
C28 C22 H22 119.1 . .
C17 C22 H22 119.1 . .
C29 C23 C18 120.9(7) . .
C29 C23 H23 119.5 . .
C18 C23 H23 119.5 . .
C25 C24 C29 119.7(8) . .
C25 C24 H24 120.2 . .
C29 C24 H24 120.2 . .
C24 C25 C26 120.9(8) . 2_655
C24 C25 H25 119.6 . .
C26 C25 H25 119.6 2_655 .
C27 C26 C25 120.4(7) . 2_655
C27 C26 H26 119.8 . .
C25 C26 H26 119.8 2_655 .
C26 C27 C28 120.3(7) . 2_655
C26 C27 N1 116.7(7) . .
C28 C27 N1 122.9(7) 2_655 .
C22 C28 C29 119.5(7) . .
C22 C28 C27 122.4(7) . 2_655
C29 C28 C27 118.1(7) . 2_655
C23 C29 C28 120.4(7) . .
C23 C29 C24 118.9(7) . .
C28 C29 C24 120.6(7) . .
C1 N1 C27 119.7(7) . .
C1 N1 Cu1 110.1(5) . .
C27 N1 Cu1 129.4(5) . .
C5 N2 C2 109.0(6) . .
C5 N2 Cu1 134.6(6) . .
C2 N2 Cu1 114.9(5) . .
C11 N3 C14 109.1(6) . .
C11 N3 Cu1 136.1(6) . .
C14 N3 Cu1 114.5(5) . .
C15 N4 C16 118.6(7) . .
C15 N4 Cu1 109.3(6) . .
C16 N4 Cu1 131.3(5) . .
N2 Cu1 N3 86.0(3) . .
N2 Cu1 N1 82.2(3) . .
N3 Cu1 N1 166.4(3) . .
N2 Cu1 N4 168.5(3) . .
N3 Cu1 N4 82.5(3) . .
N1 Cu1 N4 109.1(3) . .

loop_
_geom_bond_atom_site_label_1
_geom_bond_atom_site_label_2
_geom_bond_distance
_geom_bond_site_symmetry_2
C1 N1 1.327(9) .
C1 C2 1.386(11) .
C1 H1 0.9500 .
C2 N2 1.382(9) .
C2 C3 1.386(11) .
C3 C4 1.392(11) .
C3 H3 0.9500 .
C4 C5 1.417(10) .
C4 H4 0.9500 .
C5 N2 1.359(9) .
C5 C6 1.503(10) .
C6 C11 1.520(11) .
C6 C7 1.530(10) .
C6 C9 1.564(11) .
C7 C8 1.521(10) .
C7 H7A 0.9900 .
C7 H7B 0.9900 .
C8 H8A 0.9800 .
C8 H8B 0.9800 .
C8 H8C 0.9800 .
C9 C10 1.517(12) .
C9 H9A 0.9900 .
C9 H9B 0.9900 .
C10 H10A 0.9800 .
C10 H10B 0.9800 .
C10 H10C 0.9800 .
C11 N3 1.349(9) .
C11 C12 1.420(10) .
C12 C13 1.370(11) .
C12 H12 0.9500 .
C13 C14 1.396(11) .
C13 H13 0.9500 .
C14 N3 1.382(10) .
C14 C15 1.395(11) .
C15 N4 1.307(9) .
C15 H15 0.9500 .
C16 C21 1.362(10) .
C16 C17 1.425(10) .
C16 N4 1.428(10) .
C17 C22 1.416(10) .
C17 C18 1.445(10) .
C18 C23 1.415(10) .
C18 C19 1.436(10) .
C19 C20 1.368(10) .
C19 H19 0.9500 .
C20 C21 1.415(11) .
C20 H20 0.9500 .
C21 H21 0.9500 .
C22 C28 1.397(10) .
C22 H22 0.9500 .
C23 C29 1.395(10) .
C23 H23 0.9500 .
C24 C25 1.365(10) .
C24 C29 1.420(10) .
C24 H24 0.9500 .
C25 C26 1.413(11) 2_655
C25 H25 0.9500 .
C26 C27 1.375(10) .
C26 C25 1.413(11) 2_655
C26 H26 0.9500 .
C27 C28 1.435(10) 2_655
C27 N1 1.438(9) .
C28 C29 1.409(10) .
C28 C27 1.435(10) 2_655
N1 Cu1 2.024(6) .
N2 Cu1 1.903(6) .
N3 Cu1 1.907(6) .
N4 Cu1 2.035(6) .

loop_
_geom_torsion_atom_site_label_1
_geom_torsion_atom_site_label_2
_geom_torsion_atom_site_label_3
_geom_torsion_atom_site_label_4
_geom_torsion
_geom_torsion_site_symmetry_1
_geom_torsion_site_symmetry_4
N1 C1 C2 N2 0.1(10) . .
N1 C1 C2 C3 -167.1(9) . .
N2 C2 C3 C4 0.0(9) . .
C1 C2 C3 C4 167.6(9) . .
C2 C3 C4 C5 0.4(9) . .
C3 C4 C5 N2 -0.6(9) . .
C3 C4 C5 C6 179.2(7) . .
N2 C5 C6 C11 -19.5(10) . .
C4 C5 C6 C11 160.6(7) . .
N2 C5 C6 C7 -142.4(7) . .
C4 C5 C6 C7 37.8(10) . .
N2 C5 C6 C9 99.8(8) . .
C4 C5 C6 C9 -80.1(10) . .
C5 C6 C7 C8 61.4(9) . .
C11 C6 C7 C8 -63.9(9) . .
C9 C6 C7 C8 -179.6(7) . .
C5 C6 C9 C10 -70.6(10) . .
C11 C6 C9 C10 52.2(10) . .
C7 C6 C9 C10 168.9(7) . .
C5 C6 C11 N3 16.3(10) . .
C7 C6 C11 N3 140.5(7) . .
C9 C6 C11 N3 -104.0(8) . .
C5 C6 C11 C12 -168.9(7) . .
C7 C6 C11 C12 -44.6(11) . .
C9 C6 C11 C12 70.9(10) . .
N3 C11 C12 C13 -0.9(9) . .
C6 C11 C12 C13 -176.3(7) . .
C11 C12 C13 C14 -0.2(9) . .
C12 C13 C14 N3 1.2(9) . .
C12 C13 C14 C15 -179.8(10) . .
N3 C14 C15 N4 -0.3(11) . .
C13 C14 C15 N4 -179.3(9) . .
C21 C16 C17 C22 178.9(7) . .
N4 C16 C17 C22 1.7(11) . .
C21 C16 C17 C18 -1.8(11) . .
N4 C16 C17 C18 -179.0(7) . .
C22 C17 C18 C23 0.8(11) . .
C16 C17 C18 C23 -178.6(7) . .
C22 C17 C18 C19 179.7(7) . .
C16 C17 C18 C19 0.4(11) . .
C23 C18 C19 C20 179.3(8) . .
C17 C18 C19 C20 0.3(12) . .
C18 C19 C20 C21 0.3(13) . .
C17 C16 C21 C20 2.5(12) . .
N4 C16 C21 C20 179.6(7) . .
C19 C20 C21 C16 -1.7(13) . .
C16 C17 C22 C28 -179.6(7) . .
C18 C17 C22 C28 1.1(11) . .
C19 C18 C23 C29 179.1(7) . .
C17 C18 C23 C29 -1.9(11) . .
C29 C24 C25 C26 -1.3(12) . 2_655
C25 C26 C27 C28 -1.7(11) 2_655 2_655
C25 C26 C27 N1 -179.1(7) 2_655 .
C17 C22 C28 C29 -1.8(11) . .
C17 C22 C28 C27 177.8(7) . 2_655
C18 C23 C29 C28 1.2(12) . .
C18 C23 C29 C24 -177.4(7) . .
C22 C28 C29 C23 0.7(12) . .
C27 C28 C29 C23 -179.0(7) 2_655 .
C22 C28 C29 C24 179.2(7) . .
C27 C28 C29 C24 -0.4(11) 2_655 .
C25 C24 C29 C23 179.2(7) . .
C25 C24 C29 C28 0.6(12) . .
C2 C1 N1 C27 173.4(7) . .
C2 C1 N1 Cu1 2.7(9) . .
C26 C27 N1 C1 -111.5(8) . .
C28 C27 N1 C1 71.2(9) 2_655 .
C26 C27 N1 Cu1 57.1(9) . .
C28 C27 N1 Cu1 -120.1(7) 2_655 .
C4 C5 N2 C2 0.6(8) . .
C6 C5 N2 C2 -179.2(6) . .
C4 C5 N2 Cu1 -164.1(5) . .
C6 C5 N2 Cu1 16.0(11) . .
C1 C2 N2 C5 -171.2(7) . .
C3 C2 N2 C5 -0.4(8) . .
C1 C2 N2 Cu1 -3.2(8) . .
C3 C2 N2 Cu1 167.7(5) . .
C12 C11 N3 C14 1.6(9) . .
C6 C11 N3 C14 177.4(7) . .
C12 C11 N3 Cu1 175.0(5) . .
C6 C11 N3 Cu1 -9.2(12) . .
C15 C14 N3 C11 178.9(7) . .
C13 C14 N3 C11 -1.7(9) . .
C15 C14 N3 Cu1 3.9(8) . .
C13 C14 N3 Cu1 -176.7(5) . .
C14 C15 N4 C16 -174.0(7) . .
C14 C15 N4 Cu1 -3.2(9) . .
C21 C16 N4 C15 53.2(10) . .
C17 C16 N4 C15 -129.6(7) . .
C21 C16 N4 Cu1 -115.3(7) . .
C17 C16 N4 Cu1 61.9(9) . .
